data_1512421
loop_
_publ_author_name
'Kenichi Ogataa'
'Yoshitaka Yamaguchia'
'Youji Kuriharaa'
'Kazuyoshi Uedaa'
'Hirotaka Nagaob'
'Takashi Ito'

_publ_contact_author_email yyama@ynu.ac.jp
_publ_contact_author_fax 'ENTER FAX NUMBER'
_publ_contact_author_name 'Yoshitaka YAMAGUCHI'
_publ_contact_author_phone 'ENTER PHONE NUMBER'
_publ_section_title
;
 Twisted coordination mode of bis(N-heterocyclic carbene) ligands in
 octahedral geometry of group 6 transition metal complexes: Synthesis,
 structure, and reactivity
;
_journal_name_full
;
Inorganica Chimica Acta
;
_journal_page_first 199
_journal_page_last 209
_journal_paper_doi 10.1016/j.ica.2012.04.027
_journal_volume 390
_journal_year 2012
_chemical_formula_moiety 'C32 H56 B2 N4'
_chemical_formula_sum 'C32 H56 B2 N4'
_chemical_formula_weight 518.44
_space_group_IT_number 14
_symmetry_cell_setting monoclinic
_symmetry_Int_Tables_number 14
_symmetry_space_group_name_Hall '-P 2ybc'
_symmetry_space_group_name_H-M 'P 1 21/c 1'
_atom_sites_solution_hydrogens geom
_atom_sites_solution_primary direct
_atom_sites_solution_secondary difmap
_audit_creation_date 2010-11-12
_audit_creation_method 'by CrystalStructure 4.0'
_cell_angle_alpha 90.0000
_cell_angle_beta 106.89(4)
_cell_angle_gamma 90.0000
_cell_formula_units_Z 4
_cell_length_a 18.129(9)
_cell_length_b 13.202(16)
_cell_length_c 14.472(9)
_cell_measurement_reflns_used 25
_cell_measurement_temperature 223
_cell_measurement_theta_max 12.51
_cell_measurement_theta_min 11.20
_cell_volume 3314(5)
_computing_cell_refinement 'MSC/AFC Diffractometer Control'
_computing_data_collection 'MSC/AFC Diffractometer Control (Rigaku, 1998)'
_computing_data_reduction 'MSC/AFC Diffractometer Control'
_computing_molecular_graphics 'CrystalStructure 4.0'
_computing_publication_material 'CrystalStructure 4.0 (Rigaku, 2010)'
_computing_structure_refinement 'CRYSTALS (Carruthers, et al., 1999)'
_computing_structure_solution 'SIR92 (Altomare, et al., 1994)'
_diffrn_ambient_temperature 223
_diffrn_measured_fraction_theta_full 0.998
_diffrn_measured_fraction_theta_max 0.998
_diffrn_measurement_device_type 'Rigaku AFC7R'
_diffrn_measurement_method \w-2\q
_diffrn_radiation_type 'Mo K\a'
_diffrn_radiation_wavelength 0.71069
_diffrn_reflns_av_R_equivalents 0.0787
_diffrn_reflns_limit_h_max 22
_diffrn_reflns_limit_h_min -23
_diffrn_reflns_limit_k_max 17
_diffrn_reflns_limit_k_min 0
_diffrn_reflns_limit_l_max 18
_diffrn_reflns_limit_l_min 0
_diffrn_reflns_number 7932
_diffrn_reflns_theta_full 27.51
_diffrn_reflns_theta_max 27.52
_diffrn_standards_decay_% 3.714
_diffrn_standards_interval_count 150
_diffrn_standards_number 3
_exptl_absorpt_coefficient_mu 0.060
_exptl_absorpt_correction_type none
_exptl_crystal_colour colorless
_exptl_crystal_density_diffrn 1.039
_exptl_crystal_density_method 'not measured'
_exptl_crystal_description plate
_exptl_crystal_F_000 1144.00
_exptl_crystal_size_max 0.250
_exptl_crystal_size_mid 0.200
_exptl_crystal_size_min 0.130
_refine_diff_density_max 1.300
_refine_diff_density_min -1.220
_refine_ls_extinction_method none
_refine_ls_goodness_of_fit_ref 1.079
_refine_ls_hydrogen_treatment constr
_refine_ls_number_parameters 399
_refine_ls_number_reflns 7627
_refine_ls_R_factor_gt 0.0703
_refine_ls_shift/su_max 0.000
_refine_ls_structure_factor_coef Fsqd
_refine_ls_weighting_details 'w = 1/[0.0003Fo^2^ + 1.0000\s(Fo^2^)]/(4Fo^2^)'
_refine_ls_weighting_scheme calc
_refine_ls_wR_factor_ref 0.1723
_reflns_number_gt 2626
_reflns_number_total 7627
_reflns_threshold_expression F^2^>2.0\s(F^2^)
_cod_data_source_file ICA-2012-390-199-209-1.cif
_cod_data_source_block 2b
_cod_database_code 1512421

loop_
_symmetry_equiv_pos_site_id
_symmetry_equiv_pos_as_xyz
1 +X,+Y,+Z
2 -X,1/2+Y,1/2-Z
3 -X,-Y,-Z
4 +X,1/2-Y,1/2+Z

loop_
_atom_site_label
_atom_site_type_symbol
_atom_site_fract_x
_atom_site_fract_y
_atom_site_fract_z
_atom_site_U_iso_or_equiv
_atom_site_adp_type
_atom_site_occupancy
_atom_site_symmetry_multiplicity
_atom_site_calc_flag
_atom_site_refinement_flags
N1 N 0.24574(14) 0.4648(2) 0.39681(18) 0.0371(9) Uani 1.0 4 d .
N2 N 0.16352(14) 0.5646(2) 0.42980(17) 0.0338(8) Uani 1.0 4 d .
N3 N 0.23538(14) 0.5800(2) 0.75135(18) 0.0386(9) Uani 1.0 4 d .
N4 N 0.29872(15) 0.5594(2) 0.89892(19) 0.0426(9) Uani 1.0 4 d .
C1 C 0.17578(17) 0.4645(3) 0.4135(3) 0.0349(10) Uani 1.0 4 d .
C2 C 0.27525(18) 0.5612(3) 0.4020(3) 0.0425(11) Uani 1.0 4 d .
C3 C 0.22408(18) 0.6233(3) 0.4217(3) 0.0391(10) Uani 1.0 4 d .
C4 C 0.29032(19) 0.3783(3) 0.3757(3) 0.0458(12) Uani 1.0 4 d .
C5 C 0.3014(3) 0.3920(3) 0.2770(3) 0.0673(15) Uani 1.0 4 d .
C6 C 0.3662(2) 0.3680(3) 0.4541(3) 0.0673(15) Uani 1.0 4 d .
C7 C 0.09642(17) 0.6092(3) 0.4523(3) 0.0373(10) Uani 1.0 4 d .
C8 C 0.11894(17) 0.6984(3) 0.5196(3) 0.0339(10) Uani 1.0 4 d .
C9 C 0.08556(19) 0.7925(3) 0.4895(3) 0.0436(11) Uani 1.0 4 d .
C10 C 0.1029(2) 0.8762(3) 0.5498(3) 0.0509(13) Uani 1.0 4 d .
C11 C 0.1552(2) 0.8678(3) 0.6390(3) 0.0503(13) Uani 1.0 4 d .
C12 C 0.18907(18) 0.7757(3) 0.6704(3) 0.0438(11) Uani 1.0 4 d .
C13 C 0.17130(17) 0.6903(3) 0.6120(3) 0.0341(10) Uani 1.0 4 d .
C14 C 0.20764(18) 0.5890(3) 0.6460(2) 0.0414(11) Uani 1.0 4 d .
C15 C 0.30977(17) 0.5705(3) 0.8106(3) 0.0360(10) Uani 1.0 4 d .
C16 C 0.18312(19) 0.5748(3) 0.8020(3) 0.0536(12) Uani 1.0 4 d .
C17 C 0.22157(19) 0.5622(3) 0.8946(3) 0.0523(12) Uani 1.0 4 d .
C18 C 0.3580(2) 0.5429(3) 0.9925(3) 0.0530(12) Uani 1.0 4 d .
C19 C 0.3580(3) 0.6317(4) 1.0603(3) 0.0838(16) Uani 1.0 4 d .
C20 C 0.3440(3) 0.4414(4) 1.0347(3) 0.0822(17) Uani 1.0 4 d .
C21 C 0.10281(19) 0.3545(3) 0.5173(3) 0.0530(12) Uani 1.0 4 d .
C22 C 0.1756(3) 0.3174(4) 0.5944(3) 0.0813(17) Uani 1.0 4 d .
C23 C 0.02948(18) 0.4085(3) 0.3332(3) 0.0438(11) Uani 1.0 4 d .
C24 C 0.03513(19) 0.4386(3) 0.2337(3) 0.0624(13) Uani 1.0 4 d .
C25 C 0.1356(2) 0.2633(3) 0.3691(3) 0.0619(14) Uani 1.0 4 d .
C26 C 0.0740(3) 0.1798(4) 0.3549(5) 0.130(3) Uani 1.0 4 d .
C27 C 0.43634(18) 0.4632(3) 0.8190(3) 0.0490(12) Uani 1.0 4 d .
C28 C 0.3903(3) 0.3702(3) 0.7714(3) 0.0752(15) Uani 1.0 4 d .
C29 C 0.38587(19) 0.5931(3) 0.6734(3) 0.0484(12) Uani 1.0 4 d .
C30 C 0.4617(3) 0.6029(4) 0.6485(3) 0.0839(18) Uani 1.0 4 d .
C31 C 0.44668(19) 0.6644(3) 0.8521(3) 0.0506(12) Uani 1.0 4 d .
C32 C 0.4110(3) 0.7701(3) 0.8371(3) 0.0747(15) Uani 1.0 4 d .
B1 B 0.1117(2) 0.3717(3) 0.4092(3) 0.0407(12) Uani 1.0 4 d .
B2 B 0.3942(2) 0.5730(3) 0.7872(3) 0.0394(12) Uani 1.0 4 d .
H1 H 0.3223 0.5793 0.3932 0.0524 Uiso 1.0 4 calc R
H2 H 0.2277 0.6934 0.4279 0.0473 Uiso 1.0 4 calc R
H3 H 0.2606 0.3162 0.3751 0.0563 Uiso 1.0 4 calc R
H4 H 0.3298 0.4533 0.2769 0.0836 Uiso 1.0 4 calc R
H5 H 0.3295 0.3357 0.2620 0.0834 Uiso 1.0 4 calc R
H6 H 0.2520 0.3967 0.2293 0.0834 Uiso 1.0 4 calc R
H7 H 0.4024 0.3307 0.4304 0.0802 Uiso 1.0 4 calc R
H8 H 0.3860 0.4348 0.4726 0.0803 Uiso 1.0 4 calc R
H9 H 0.3585 0.3338 0.5090 0.0803 Uiso 1.0 4 calc R
H10 H 0.0596 0.6304 0.3923 0.0430 Uiso 1.0 4 calc R
H11 H 0.0731 0.5582 0.4832 0.0431 Uiso 1.0 4 calc R
H12 H 0.0508 0.7986 0.4282 0.0513 Uiso 1.0 4 calc R
H13 H 0.0789 0.9379 0.5298 0.0626 Uiso 1.0 4 calc R
H14 H 0.1678 0.9244 0.6789 0.0610 Uiso 1.0 4 calc R
H15 H 0.2244 0.7703 0.7313 0.0510 Uiso 1.0 4 calc R
H16 H 0.2521 0.5786 0.6226 0.0470 Uiso 1.0 4 calc R
H17 H 0.1708 0.5348 0.6228 0.0471 Uiso 1.0 4 calc R
H18 H 0.1299 0.5789 0.7764 0.0633 Uiso 1.0 4 calc R
H19 H 0.2013 0.5561 0.9465 0.0629 Uiso 1.0 4 calc R
H20 H 0.4088 0.5411 0.9813 0.0592 Uiso 1.0 4 calc R
H21 H 0.3079 0.6358 1.0699 0.0945 Uiso 1.0 4 calc R
H22 H 0.3962 0.6218 1.1214 0.0946 Uiso 1.0 4 calc R
H23 H 0.3687 0.6934 1.0315 0.0947 Uiso 1.0 4 calc R
H24 H 0.3366 0.3898 0.9861 0.0953 Uiso 1.0 4 calc R
H25 H 0.3877 0.4245 1.0882 0.0952 Uiso 1.0 4 calc R
H26 H 0.2989 0.4460 1.0564 0.0953 Uiso 1.0 4 calc R
H27 H 0.0633 0.3040 0.5146 0.0627 Uiso 1.0 4 calc R
H28 H 0.0885 0.4175 0.5419 0.0628 Uiso 1.0 4 calc R
H29 H 0.1713 0.3333 0.6573 0.0967 Uiso 1.0 4 calc R
H30 H 0.1804 0.2455 0.5886 0.0967 Uiso 1.0 4 calc R
H31 H 0.2204 0.3502 0.5856 0.0966 Uiso 1.0 4 calc R
H32 H 0.0076 0.4672 0.3559 0.0512 Uiso 1.0 4 calc R
H33 H -0.0081 0.3541 0.3200 0.0511 Uiso 1.0 4 calc R
H34 H 0.0729 0.4914 0.2413 0.0719 Uiso 1.0 4 calc R
H35 H 0.0505 0.3811 0.2032 0.0719 Uiso 1.0 4 calc R
H36 H -0.0139 0.4628 0.1943 0.0719 Uiso 1.0 4 calc R
H37 H 0.1817 0.2354 0.4140 0.0753 Uiso 1.0 4 calc R
H38 H 0.1444 0.2718 0.3065 0.0753 Uiso 1.0 4 calc R
H39 H 0.0273 0.2023 0.3089 0.1599 Uiso 1.0 4 calc R
H40 H 0.0917 0.1191 0.3317 0.1599 Uiso 1.0 4 calc R
H41 H 0.0643 0.1663 0.4155 0.1600 Uiso 1.0 4 calc R
H42 H 0.4456 0.4511 0.8875 0.0582 Uiso 1.0 4 calc R
H43 H 0.4848 0.4580 0.8035 0.0583 Uiso 1.0 4 calc R
H44 H 0.3809 0.3751 0.7028 0.0861 Uiso 1.0 4 calc R
H45 H 0.4188 0.3095 0.7946 0.0860 Uiso 1.0 4 calc R
H46 H 0.3420 0.3682 0.7862 0.0861 Uiso 1.0 4 calc R
H47 H 0.3595 0.6570 0.6537 0.0595 Uiso 1.0 4 calc R
H48 H 0.3566 0.5388 0.6344 0.0594 Uiso 1.0 4 calc R
H49 H 0.4893 0.5403 0.6651 0.1052 Uiso 1.0 4 calc R
H50 H 0.4515 0.6152 0.5806 0.1052 Uiso 1.0 4 calc R
H51 H 0.4922 0.6573 0.6841 0.1052 Uiso 1.0 4 calc R
H52 H 0.4959 0.6728 0.8391 0.0592 Uiso 1.0 4 calc R
H53 H 0.4558 0.6523 0.9206 0.0595 Uiso 1.0 4 calc R
H54 H 0.3627 0.7688 0.8517 0.0849 Uiso 1.0 4 calc R
H55 H 0.4447 0.8184 0.8782 0.0847 Uiso 1.0 4 calc R
H56 H 0.4025 0.7892 0.7708 0.0847 Uiso 1.0 4 calc R

loop_
_atom_site_aniso_label
_atom_site_aniso_U_11
_atom_site_aniso_U_22
_atom_site_aniso_U_33
_atom_site_aniso_U_12
_atom_site_aniso_U_13
_atom_site_aniso_U_23
N1 0.0313(15) 0.0360(17) 0.0459(18) -0.0046(13) 0.0139(14) -0.0009(14)
N2 0.0296(14) 0.0347(16) 0.0357(16) 0.0011(14) 0.0073(12) 0.0000(14)
N3 0.0285(15) 0.0472(18) 0.0365(17) 0.0017(14) 0.0039(13) 0.0027(15)
N4 0.0305(15) 0.054(2) 0.0406(18) 0.0071(15) 0.0059(14) 0.0052(16)
C1 0.0301(18) 0.038(2) 0.034(2) 0.0021(16) 0.0045(15) 0.0042(17)
C2 0.038(2) 0.041(3) 0.053(3) -0.0076(18) 0.0200(18) 0.0014(19)
C3 0.043(2) 0.0294(19) 0.046(3) -0.0063(17) 0.0146(18) -0.0004(17)
C4 0.037(2) 0.038(3) 0.066(3) 0.0030(18) 0.0203(19) -0.002(2)
C5 0.079(3) 0.064(3) 0.066(3) 0.017(3) 0.032(3) -0.008(3)
C6 0.057(3) 0.069(3) 0.074(3) 0.023(3) 0.016(3) 0.006(3)
C7 0.0297(18) 0.037(2) 0.040(2) 0.0034(16) 0.0033(16) 0.0013(17)
C8 0.0273(18) 0.034(2) 0.040(2) 0.0008(15) 0.0083(16) -0.0003(17)
C9 0.041(2) 0.040(3) 0.047(3) 0.0029(18) 0.0091(18) 0.0028(19)
C10 0.051(3) 0.033(3) 0.073(3) 0.0094(19) 0.024(3) 0.011(3)
C11 0.048(3) 0.041(3) 0.064(3) -0.0007(19) 0.019(2) -0.015(2)
C12 0.036(2) 0.049(3) 0.043(3) 0.0032(18) 0.0055(17) -0.0081(19)
C13 0.0260(17) 0.036(2) 0.040(2) -0.0006(15) 0.0094(16) -0.0040(17)
C14 0.0376(19) 0.047(3) 0.033(2) 0.0021(17) 0.0003(16) -0.0017(17)
C15 0.0361(19) 0.0299(19) 0.040(2) 0.0014(16) 0.0073(16) -0.0042(17)
C16 0.0263(18) 0.078(3) 0.053(3) 0.006(2) 0.0074(18) 0.007(3)
C17 0.038(2) 0.073(3) 0.047(3) 0.010(2) 0.0131(19) 0.012(3)
C18 0.040(2) 0.068(3) 0.040(3) 0.016(2) -0.0044(17) 0.006(3)
C19 0.074(3) 0.114(4) 0.048(3) 0.031(3) -0.006(3) -0.024(3)
C20 0.070(3) 0.106(4) 0.062(3) 0.019(3) 0.006(3) 0.035(3)
C21 0.043(3) 0.045(3) 0.069(3) -0.0076(19) 0.013(2) 0.013(2)
C22 0.090(4) 0.073(4) 0.078(4) 0.012(3) 0.021(3) 0.026(3)
C23 0.039(2) 0.038(3) 0.052(3) -0.0095(17) 0.0079(17) -0.0095(18)
C24 0.039(3) 0.078(3) 0.063(3) -0.010(3) 0.003(2) -0.008(3)
C25 0.048(3) 0.037(3) 0.104(4) -0.0072(19) 0.026(3) -0.012(3)
C26 0.070(4) 0.047(3) 0.284(8) -0.023(3) 0.066(5) -0.050(4)
C27 0.037(2) 0.046(3) 0.063(3) 0.0092(18) 0.0122(18) -0.002(2)
C28 0.076(3) 0.039(3) 0.100(4) 0.009(3) 0.009(3) 0.001(3)
C29 0.045(2) 0.047(3) 0.057(3) -0.0007(18) 0.0210(19) -0.001(2)
C30 0.071(3) 0.112(4) 0.080(4) -0.014(3) 0.040(3) -0.002(3)
C31 0.037(2) 0.046(3) 0.065(3) -0.0046(18) 0.0098(18) -0.007(2)
C32 0.067(3) 0.051(3) 0.094(4) 0.002(3) 0.004(3) -0.019(3)
B1 0.026(2) 0.034(3) 0.061(3) -0.0061(18) 0.0096(19) 0.001(3)
B2 0.027(2) 0.041(3) 0.049(3) 0.0008(19) 0.0090(18) -0.004(2)

loop_
_atom_type_symbol
_atom_type_description
_atom_type_scat_dispersion_real
_atom_type_scat_dispersion_imag
_atom_type_scat_source
C C 0.003 0.002
;
International Tables for Crystallography
(1992, Vol. C, Tables 4.2.6.8 and 6.1.1.4)
;
H H 0.000 0.000
;
International Tables for Crystallography
(1992, Vol. C, Table 6.1.1.4)
;
B B 0.001 0.001
;
International Tables for Crystallography
(1992, Vol. C, Tables 4.2.6.8 and 6.1.1.4)
;
N N 0.006 0.003
;
International Tables for Crystallography
(1992, Vol. C, Tables 4.2.6.8 and 6.1.1.4)
;

loop_
_geom_angle_atom_site_label_1
_geom_angle_atom_site_label_2
_geom_angle_atom_site_label_3
_geom_angle
_geom_angle_publ_flag
C1 N1 C2 111.2(3) yes
C1 N1 C4 128.9(3) yes
C2 N1 C4 119.9(3) yes
C1 N2 C3 110.8(3) yes
C1 N2 C7 127.6(3) yes
C3 N2 C7 121.6(3) yes
C14 N3 C15 129.3(3) yes
C14 N3 C16 118.9(3) yes
C15 N3 C16 111.7(3) yes
C15 N4 C17 112.2(3) yes
C15 N4 C18 127.6(3) yes
C17 N4 C18 120.1(3) yes
N1 C1 N2 103.6(3) yes
N1 C1 B1 131.9(3) yes
N2 C1 B1 124.4(3) yes
N1 C2 C3 107.3(3) yes
N2 C3 C2 107.1(3) yes
N1 C4 C5 109.5(3) yes
N1 C4 C6 110.3(3) yes
C5 C4 C6 112.2(4) yes
N2 C7 C8 111.7(3) yes
C7 C8 C9 118.9(3) yes
C7 C8 C13 122.6(3) yes
C9 C8 C13 118.6(3) yes
C8 C9 C10 121.0(3) yes
C9 C10 C11 119.9(4) yes
C10 C11 C12 120.2(4) yes
C11 C12 C13 120.9(3) yes
C8 C13 C12 119.4(3) yes
C8 C13 C14 119.3(3) yes
C12 C13 C14 121.3(3) yes
N3 C14 C13 113.4(3) yes
N3 C15 N4 102.1(3) yes
N3 C15 B2 131.6(3) yes
N4 C15 B2 126.2(3) yes
N3 C16 C17 107.9(3) yes
N4 C17 C16 106.1(4) yes
N4 C18 C19 109.8(3) yes
N4 C18 C20 109.5(3) yes
C19 C18 C20 112.7(4) yes
C22 C21 B1 115.8(4) yes
C24 C23 B1 114.3(3) yes
C26 C25 B1 114.4(4) yes
C28 C27 B2 115.7(3) yes
C30 C29 B2 115.3(3) yes
C32 C31 B2 116.0(3) yes
C1 B1 C21 109.0(3) yes
C1 B1 C23 107.0(3) yes
C1 B1 C25 113.4(3) yes
C21 B1 C23 111.0(3) yes
C21 B1 C25 109.0(3) yes
C23 B1 C25 107.4(3) yes
C15 B2 C27 107.8(3) yes
C15 B2 C29 112.9(3) yes
C15 B2 C31 108.1(3) yes
C27 B2 C29 109.1(3) yes
C27 B2 C31 110.0(3) yes
C29 B2 C31 108.9(3) yes
N1 C2 H1 126.057 no
C3 C2 H1 126.612 no
N2 C3 H2 125.963 no
C2 C3 H2 126.917 no
N1 C4 H3 108.351 no
C5 C4 H3 108.384 no
C6 C4 H3 108.015 no
C4 C5 H4 108.624 no
C4 C5 H5 110.301 no
C4 C5 H6 109.565 no
H4 C5 H5 109.445 no
H4 C5 H6 109.446 no
H5 C5 H6 109.441 no
C4 C6 H7 110.258 no
C4 C6 H8 108.122 no
C4 C6 H9 110.111 no
H7 C6 H8 109.439 no
H7 C6 H9 109.444 no
H8 C6 H9 109.445 no
N2 C7 H10 108.349 no
N2 C7 H11 108.813 no
C8 C7 H10 109.922 no
C8 C7 H11 108.522 no
H10 C7 H11 109.488 no
C8 C9 H12 119.181 no
C10 C9 H12 119.840 no
C9 C10 H13 120.200 no
C11 C10 H13 119.856 no
C10 C11 H14 119.949 no
C12 C11 H14 119.876 no
C11 C12 H15 119.928 no
C13 C12 H15 119.161 no
N3 C14 H16 106.461 no
N3 C14 H17 107.123 no
C13 C14 H16 109.839 no
C13 C14 H17 110.486 no
H16 C14 H17 109.366 no
N3 C16 H18 125.978 no
C17 C16 H18 126.146 no
N4 C17 H19 126.360 no
C16 C17 H19 127.587 no
N4 C18 H20 108.637 no
C19 C18 H20 107.439 no
C20 C18 H20 108.576 no
C18 C19 H21 108.291 no
C18 C19 H22 110.697 no
C18 C19 H23 109.499 no
H21 C19 H22 109.443 no
H21 C19 H23 109.441 no
H22 C19 H23 109.448 no
C18 C20 H24 109.600 no
C18 C20 H25 109.455 no
C18 C20 H26 109.443 no
H24 C20 H25 109.452 no
H24 C20 H26 109.438 no
H25 C20 H26 109.438 no
C22 C21 H27 106.156 no
C22 C21 H28 105.782 no
B1 C21 H27 109.488 no
B1 C21 H28 110.015 no
H27 C21 H28 109.349 no
C21 C22 H29 109.214 no
C21 C22 H30 109.342 no
C21 C22 H31 109.941 no
H29 C22 H30 109.443 no
H29 C22 H31 109.448 no
H30 C22 H31 109.439 no
C24 C23 H32 104.862 no
C24 C23 H33 104.108 no
B1 C23 H32 112.872 no
B1 C23 H33 111.201 no
H32 C23 H33 108.931 no
C23 C24 H34 108.807 no
C23 C24 H35 109.654 no
C23 C24 H36 110.037 no
H34 C24 H35 109.434 no
H34 C24 H36 109.449 no
H35 C24 H36 109.444 no
C26 C25 H37 105.591 no
C26 C25 H38 105.554 no
B1 C25 H37 110.858 no
B1 C25 H38 111.027 no
H37 C25 H38 109.098 no
C25 C26 H39 109.318 no
C25 C26 H40 109.905 no
C25 C26 H41 109.279 no
H39 C26 H40 109.440 no
H39 C26 H41 109.443 no
H40 C26 H41 109.441 no
C28 C27 H42 103.695 no
C28 C27 H43 104.562 no
B2 C27 H42 111.214 no
B2 C27 H43 112.148 no
H42 C27 H43 108.912 no
C27 C28 H44 108.719 no
C27 C28 H45 110.168 no
C27 C28 H46 109.613 no
H44 C28 H45 109.446 no
H44 C28 H46 109.438 no
H45 C28 H46 109.439 no
C30 C29 H47 105.021 no
C30 C29 H48 107.705 no
B2 C29 H47 109.388 no
B2 C29 H48 109.920 no
H47 C29 H48 109.346 no
C29 C30 H49 108.007 no
C29 C30 H50 109.732 no
C29 C30 H51 110.739 no
H49 C30 H50 109.450 no
H49 C30 H51 109.445 no
H50 C30 H51 109.443 no
C32 C31 H52 104.046 no
C32 C31 H53 103.603 no
B2 C31 H52 112.572 no
B2 C31 H53 111.116 no
H52 C31 H53 108.880 no
C31 C32 H54 109.168 no
C31 C32 H55 110.613 no
C31 C32 H56 108.708 no
H54 C32 H55 109.444 no
H54 C32 H56 109.446 no
H55 C32 H56 109.442 no

loop_
_geom_bond_atom_site_label_1
_geom_bond_atom_site_label_2
_geom_bond_distance
_geom_bond_publ_flag
N1 C1 1.358(5) yes
N1 C2 1.374(5) yes
N1 C4 1.481(5) yes
N2 C1 1.371(5) yes
N2 C3 1.377(5) yes
N2 C7 1.471(5) yes
N3 C14 1.464(4) yes
N3 C15 1.378(4) yes
N3 C16 1.358(5) yes
N4 C15 1.358(5) yes
N4 C17 1.382(5) yes
N4 C18 1.480(4) yes
C1 B1 1.677(6) yes
C2 C3 1.330(5) yes
C4 C5 1.510(6) yes
C4 C6 1.513(5) yes
C7 C8 1.506(5) yes
C8 C9 1.395(5) yes
C8 C13 1.401(4) yes
C9 C10 1.386(6) yes
C10 C11 1.366(5) yes
C11 C12 1.378(5) yes
C12 C13 1.390(5) yes
C13 C14 1.508(5) yes
C15 B2 1.662(6) yes
C16 C17 1.329(5) yes
C18 C19 1.528(6) yes
C18 C20 1.524(7) yes
C21 C22 1.539(5) yes
C21 B1 1.634(6) yes
C23 C24 1.526(6) yes
C23 B1 1.647(5) yes
C25 C26 1.539(6) yes
C25 B1 1.650(6) yes
C27 C28 1.531(5) yes
C27 B2 1.640(6) yes
C29 C30 1.524(6) yes
C29 B2 1.631(6) yes
C31 C32 1.527(6) yes
C31 B2 1.651(5) yes
C2 H1 0.930 no
C3 H2 0.930 no
C4 H3 0.980 no
C5 H4 0.960 no
C5 H5 0.960 no
C5 H6 0.960 no
C6 H7 0.960 no
C6 H8 0.960 no
C6 H9 0.960 no
C7 H10 0.970 no
C7 H11 0.970 no
C9 H12 0.930 no
C10 H13 0.930 no
C11 H14 0.930 no
C12 H15 0.930 no
C14 H16 0.970 no
C14 H17 0.970 no
C16 H18 0.930 no
C17 H19 0.930 no
C18 H20 0.980 no
C19 H21 0.960 no
C19 H22 0.960 no
C19 H23 0.960 no
C20 H24 0.960 no
C20 H25 0.960 no
C20 H26 0.960 no
C21 H27 0.970 no
C21 H28 0.970 no
C22 H29 0.960 no
C22 H30 0.960 no
C22 H31 0.960 no
C23 H32 0.970 no
C23 H33 0.970 no
C24 H34 0.960 no
C24 H35 0.960 no
C24 H36 0.960 no
C25 H37 0.970 no
C25 H38 0.970 no
C26 H39 0.960 no
C26 H40 0.960 no
C26 H41 0.960 no
C27 H42 0.970 no
C27 H43 0.970 no
C28 H44 0.960 no
C28 H45 0.960 no
C28 H46 0.960 no
C29 H47 0.970 no
C29 H48 0.970 no
C30 H49 0.960 no
C30 H50 0.960 no
C30 H51 0.960 no
C31 H52 0.970 no
C31 H53 0.970 no
C32 H54 0.960 no
C32 H55 0.960 no
C32 H56 0.960 no

loop_
_geom_contact_atom_site_label_1
_geom_contact_atom_site_label_2
_geom_contact_distance
_geom_contact_publ_flag
_geom_contact_site_symmetry_2
N1 C7 3.588(5) no .
N1 C25 3.280(5) no .
N2 C9 3.536(6) no .
N2 C13 3.084(5) no .
N2 C14 3.014(5) no .
N2 C21 3.365(6) no .
N2 C23 3.183(5) no .
N2 C24 3.521(5) no .
N3 C12 2.861(5) no .
N3 C18 3.585(5) no .
N3 C29 3.246(5) no .
N4 C14 3.572(5) no .
N4 C27 3.294(5) no .
N4 C31 3.261(5) no .
C1 C5 3.553(6) no .
C1 C6 3.565(6) no .
C1 C22 3.260(6) no .
C1 C24 3.088(5) no .
C2 C5 2.998(6) no .
C2 C6 3.011(6) no .
C2 C7 3.580(6) no .
C3 C4 3.579(6) no .
C3 C8 2.862(6) no .
C3 C13 3.288(6) no .
C3 C14 3.376(5) no .
C4 C25 3.167(6) no .
C4 B1 3.413(6) no .
C7 C14 2.951(5) no .
C7 C21 3.485(6) no .
C7 C23 3.202(6) no .
C7 B1 3.224(7) no .
C8 C11 2.786(6) no .
C9 C12 2.751(5) no .
C10 C13 2.779(6) no .
C12 C16 3.286(6) no .
C13 C15 3.587(5) no .
C13 C16 3.097(6) no .
C14 C17 3.550(6) no .
C14 C29 3.139(5) no .
C14 B2 3.412(5) no .
C15 C19 3.555(6) no .
C15 C20 3.554(6) no .
C15 C28 3.150(6) no .
C15 C32 3.171(6) no .
C16 C18 3.570(5) no .
C17 C19 3.043(5) no .
C17 C20 2.994(6) no .
C18 C27 3.391(6) no .
C18 C31 3.344(6) no .
C18 B2 3.248(7) no .
C21 C26 3.225(7) no .
C22 C25 3.208(7) no .
C23 C26 3.117(7) no .
C24 C25 3.231(6) no .
C27 C30 3.218(7) no .
C28 C29 3.258(6) no .
C29 C32 3.264(6) no .
C30 C31 3.143(7) no .
N1 H2 3.0830 no .
N1 H4 2.6243 no .
N1 H5 3.2767 no .
N1 H6 2.6186 no .
N1 H7 3.2615 no .
N1 H8 2.4902 no .
N1 H9 2.8064 no .
N1 H16 3.5683 no .
N1 H31 3.2703 no .
N1 H34 3.3025 no .
N1 H37 3.2780 no .
N1 H38 3.1906 no .
N1 H48 3.5776 no .
N2 H1 3.0814 no .
N2 H16 2.7917 no .
N2 H17 2.7852 no .
N2 H28 3.0876 no .
N2 H31 3.5788 no .
N2 H32 3.0047 no .
N2 H34 2.9101 no .
N3 H15 2.5304 no .
N3 H19 3.0768 no .
N3 H29 3.5907 no .
N3 H46 3.3525 no .
N3 H47 3.1529 no .
N3 H48 3.1853 no .
N3 H54 3.4211 no .
N4 H18 3.0704 no .
N4 H21 2.6329 no .
N4 H22 3.2955 no .
N4 H23 2.6460 no .
N4 H24 2.5634 no .
N4 H25 3.2721 no .
N4 H26 2.7257 no .
N4 H42 3.0694 no .
N4 H46 3.2231 no .
N4 H53 3.0321 no .
N4 H54 3.1492 no .
C1 H1 3.1458 no .
C1 H2 3.1535 no .
C1 H3 2.6464 no .
C1 H6 3.4583 no .
C1 H10 2.9912 no .
C1 H11 2.6645 no .
C1 H16 3.3023 no .
C1 H17 3.1932 no .
C1 H27 3.5382 no .
C1 H28 2.8371 no .
C1 H31 2.8218 no .
C1 H32 2.9176 no .
C1 H33 3.5286 no .
C1 H34 2.6671 no .
C1 H35 3.4082 no .
C1 H37 3.0262 no .
C1 H38 2.9466 no .
C2 H3 3.2591 no .
C2 H4 2.7047 no .
C2 H6 3.2444 no .
C2 H8 2.5817 no .
C2 H9 3.5115 no .
C2 H16 3.3476 no .
C2 H48 3.2702 no .
C2 H50 3.5494 no .
C3 H10 2.8883 no .
C3 H11 3.2300 no .
C3 H16 2.8635 no .
C3 H17 3.5209 no .
C3 H47 3.5637 no .
C3 H48 3.4914 no .
C4 H1 2.7117 no .
C4 H37 2.8944 no .
C4 H38 2.9054 no .
C5 H1 2.9523 no .
C5 H7 2.5648 no .
C5 H8 2.8570 no .
C5 H9 3.3044 no .
C5 H38 3.3924 no .
C6 H1 2.9630 no .
C6 H4 2.6999 no .
C6 H5 2.6974 no .
C6 H6 3.3305 no .
C6 H44 3.5330 no .
C6 H48 3.4917 no .
C7 H2 2.7401 no .
C7 H12 2.6251 no .
C7 H16 3.1869 no .
C7 H17 2.6340 no .
C7 H28 2.8661 no .
C7 H32 2.5982 no .
C7 H34 3.3422 no .
C8 H2 2.6772 no .
C8 H13 3.2577 no .
C8 H15 3.2467 no .
C8 H16 2.9078 no .
C8 H17 2.6393 no .
C9 H2 3.2366 no .
C9 H10 2.5292 no .
C9 H11 3.1005 no .
C9 H14 3.2234 no .
C10 H15 3.2161 no .
C11 H12 3.2197 no .
C12 H13 3.2172 no .
C12 H16 3.0020 no .
C12 H17 3.2515 no .
C12 H18 3.3487 no .
C12 H47 3.5348 no .
C12 H54 3.4642 no .
C13 H2 3.1184 no .
C13 H10 3.3308 no .
C13 H11 2.7847 no .
C13 H12 3.2429 no .
C13 H14 3.2448 no .
C13 H18 3.0692 no .
C13 H47 3.3164 no .
C14 H2 3.5579 no .
C14 H11 2.8857 no .
C14 H15 2.6691 no .
C14 H18 2.6661 no .
C14 H28 3.1892 no .
C14 H29 3.4533 no .
C14 H31 3.2986 no .
C14 H47 2.8665 no .
C14 H48 2.8320 no .
C15 H15 3.1045 no .
C15 H16 2.6181 no .
C15 H17 3.1584 no .
C15 H18 3.1553 no .
C15 H19 3.1643 no .
C15 H20 2.6259 no .
C15 H23 3.4643 no .
C15 H24 3.4141 no .
C15 H42 2.8632 no .
C15 H43 3.5317 no .
C15 H44 3.4520 no .
C15 H46 2.7776 no .
C15 H47 2.9094 no .
C15 H48 2.9418 no .
C15 H52 3.5458 no .
C15 H53 2.8741 no .
C15 H54 2.7930 no .
C15 H56 3.4730 no .
C16 H15 2.9524 no .
C16 H16 3.1927 no .
C16 H17 2.5927 no .
C17 H20 3.2702 no .
C17 H21 2.7432 no .
C17 H23 3.3108 no .
C17 H24 3.1105 no .
C17 H26 2.8093 no .
C18 H19 2.7282 no .
C18 H42 2.7756 no .
C18 H53 2.7172 no .
C19 H19 3.0100 no .
C19 H24 3.3551 no .
C19 H25 2.7937 no .
C19 H26 2.6692 no .
C19 H53 3.0635 no .
C19 H54 3.5417 no .
C20 H19 2.9483 no .
C20 H21 2.7332 no .
C20 H22 2.7299 no .
C20 H23 3.3578 no .
C20 H42 3.1975 no .
C21 H11 2.7596 no .
C21 H17 2.9021 no .
C21 H32 2.8824 no .
C21 H33 2.9767 no .
C21 H37 2.8276 no .
C21 H38 3.5217 no .
C21 H39 3.5509 no .
C21 H41 2.8697 no .
C22 H17 2.9036 no .
C22 H37 2.8573 no .
C22 H41 3.4230 no .
C22 H46 3.5201 no .
C23 H10 3.0561 no .
C23 H11 2.8715 no .
C23 H27 2.8695 no .
C23 H28 2.8985 no .
C23 H37 3.5110 no .
C23 H38 2.8652 no .
C23 H39 2.7429 no .
C23 H41 3.4067 no .
C24 H10 3.3582 no .
C24 H38 2.9443 no .
C24 H39 3.3205 no .
C25 H3 2.3482 no .
C25 H27 2.8369 no .
C25 H28 3.5180 no .
C25 H30 3.0504 no .
C25 H31 3.2706 no .
C25 H32 3.5228 no .
C25 H33 2.7676 no .
C25 H34 3.5435 no .
C25 H35 2.9000 no .
C26 H27 2.8858 no .
C26 H30 3.4803 no .
C26 H33 2.7075 no .
C26 H35 3.3943 no .
C27 H20 2.7397 no .
C27 H24 3.5498 no .
C27 H47 3.5030 no .
C27 H48 2.8244 no .
C27 H49 2.8567 no .
C27 H51 3.5417 no .
C27 H52 2.9540 no .
C27 H53 2.8667 no .
C28 H24 3.5245 no .
C28 H31 3.4612 no .
C28 H48 2.9249 no .
C28 H49 3.4980 no .
C29 H8 3.5800 no .
C29 H16 2.3292 no .
C29 H42 3.5137 no .
C29 H43 2.8257 no .
C29 H44 2.9151 no .
C29 H46 3.5876 no .
C29 H52 2.8386 no .
C29 H53 3.5188 no .
C29 H54 3.5846 no .
C29 H56 2.9210 no .
C30 H8 3.3552 no .
C30 H43 2.8845 no .
C30 H44 3.5318 no .
C30 H52 2.8025 no .
C30 H56 3.3825 no .
C31 H20 2.7138 no .
C31 H23 3.3191 no .
C31 H42 2.8642 no .
C31 H43 2.9463 no .
C31 H47 2.8490 no .
C31 H48 3.5145 no .
C31 H49 3.4388 no .
C31 H51 2.7862 no .
C32 H15 3.2829 no .
C32 H23 3.2838 no .
C32 H47 2.9513 no .
C32 H51 3.3433 no .
B1 H3 2.9739 no .
B1 H10 3.5319 no .
B1 H11 2.8512 no .
B1 H29 3.4730 no .
B1 H30 3.0309 no .
B1 H31 2.7485 no .
B1 H34 2.8107 no .
B1 H35 2.8661 no .
B1 H36 3.4904 no .
B1 H39 2.8566 no .
B1 H40 3.5040 no .
B1 H41 2.8548 no .
B2 H16 2.9584 no .
B2 H20 2.7763 no .
B2 H44 2.8637 no .
B2 H45 3.5044 no .
B2 H46 2.8629 no .
B2 H49 2.8372 no .
B2 H50 3.4831 no .
B2 H51 2.8555 no .
B2 H54 2.8630 no .
B2 H55 3.5171 no .
B2 H56 2.8722 no .
H1 H2 2.4434 no .
H1 H4 2.3962 no .
H1 H6 3.3618 no .
H1 H7 3.5659 no .
H1 H8 2.3494 no .
H1 H48 3.4060 no .
H1 H50 3.0615 no .
H2 H10 3.0541 no .
H2 H12 3.4955 no .
H2 H16 3.1150 no .
H2 H47 3.4748 no .
H3 H4 2.8110 no .
H3 H5 2.3440 no .
H3 H6 2.3261 no .
H3 H7 2.4686 no .
H3 H8 2.7829 no .
H3 H9 2.2276 no .
H3 H31 3.3620 no .
H3 H37 1.9917 no .
H3 H38 2.1336 no .
H4 H7 2.7552 no .
H4 H8 2.7271 no .
H5 H7 2.4132 no .
H5 H8 3.1993 no .
H5 H9 3.4596 no .
H6 H7 3.4718 no .
H6 H34 3.5305 no .
H6 H35 3.5666 no .
H6 H38 3.0066 no .
H8 H44 3.4507 no .
H8 H48 2.8946 no .
H8 H49 3.1897 no .
H8 H50 2.9061 no .
H9 H31 3.0257 no .
H9 H37 3.3593 no .
H9 H44 2.7684 no .
H9 H48 3.2641 no .
H10 H12 2.2978 no .
H10 H17 3.5884 no .
H10 H28 3.4925 no .
H10 H32 2.3492 no .
H10 H34 2.9163 no .
H10 H36 3.5573 no .
H11 H12 3.2686 no .
H11 H16 3.2960 no .
H11 H17 2.2883 no .
H11 H27 3.3983 no .
H11 H28 2.0278 no .
H11 H32 2.2308 no .
H12 H13 2.3168 no .
H13 H14 2.2938 no .
H14 H15 2.3054 no .
H15 H16 3.0959 no .
H15 H17 3.4917 no .
H15 H18 3.2248 no .
H15 H47 3.3304 no .
H15 H54 2.6039 no .
H15 H56 3.1205 no .
H16 H18 3.5669 no .
H16 H28 3.5593 no .
H16 H31 3.0883 no .
H16 H44 3.5278 no .
H16 H47 2.1341 no .
H16 H48 1.9252 no .
H17 H18 2.6057 no .
H17 H28 2.2314 no .
H17 H29 2.7065 no .
H17 H31 2.7050 no .
H17 H48 3.3223 no .
H18 H19 2.4444 no .
H19 H21 2.4555 no .
H19 H23 3.4399 no .
H19 H24 3.2160 no .
H19 H26 2.4770 no .
H20 H21 2.8136 no .
H20 H22 2.3595 no .
H20 H23 2.3241 no .
H20 H24 2.4004 no .
H20 H25 2.2914 no .
H20 H26 2.8258 no .
H20 H42 2.0564 no .
H20 H43 3.4325 no .
H20 H46 3.5580 no .
H20 H52 3.4118 no .
H20 H53 2.0220 no .
H20 H54 3.5129 no .
H21 H24 3.5580 no .
H21 H25 3.1184 no .
H21 H26 2.5153 no .
H22 H25 2.6451 no .
H22 H26 2.9017 no .
H22 H53 3.4056 no .
H23 H26 3.5580 no .
H23 H53 2.6141 no .
H23 H54 2.7576 no .
H23 H55 3.3655 no .
H24 H42 2.8702 no .
H24 H46 2.9366 no .
H25 H42 3.3805 no .
H27 H29 2.4277 no .
H27 H30 2.2189 no .
H27 H31 2.7981 no .
H27 H32 3.0967 no .
H27 H33 2.8154 no .
H27 H37 3.0597 no .
H27 H39 3.1565 no .
H27 H41 2.3196 no .
H28 H29 2.1964 no .
H28 H30 2.7817 no .
H28 H31 2.4553 no .
H28 H32 2.7444 no .
H28 H33 3.2877 no .
H29 H46 3.1490 no .
H30 H37 2.5366 no .
H30 H41 2.9543 no .
H31 H37 2.8175 no .
H31 H44 2.9301 no .
H31 H46 3.1030 no .
H31 H48 3.4329 no .
H32 H34 2.3219 no .
H32 H35 2.7891 no .
H32 H36 2.2561 no .
H32 H39 3.5994 no .
H33 H34 2.7770 no .
H33 H35 2.2727 no .
H33 H36 2.2955 no .
H33 H38 3.0295 no .
H33 H39 2.1248 no .
H33 H40 3.5713 no .
H33 H41 2.9550 no .
H34 H38 3.2029 no .
H35 H38 2.3944 no .
H35 H39 2.9094 no .
H37 H39 2.8053 no .
H37 H40 2.3045 no .
H37 H41 2.3219 no .
H38 H39 2.3218 no .
H38 H40 2.3041 no .
H38 H41 2.8046 no .
H42 H44 2.7759 no .
H42 H45 2.2709 no .
H42 H46 2.2967 no .
H42 H52 3.2040 no .
H42 H53 2.6967 no .
H43 H44 2.2968 no .
H43 H45 2.2805 no .
H43 H46 2.7914 no .
H43 H48 3.0374 no .
H43 H49 2.3013 no .
H43 H51 3.1714 no .
H43 H52 2.8795 no .
H43 H53 3.2010 no .
H44 H48 2.3645 no .
H44 H49 3.0885 no .
H46 H48 3.2100 no .
H47 H49 2.7778 no .
H47 H50 2.2875 no .
H47 H51 2.3166 no .
H47 H52 3.0832 no .
H47 H54 3.2100 no .
H47 H56 2.4006 no .
H48 H49 2.3169 no .
H48 H50 2.3164 no .
H48 H51 2.8249 no .
H49 H52 3.0411 no .
H51 H52 2.2339 no .
H51 H56 2.9047 no .
H52 H54 2.7798 no .
H52 H55 2.2751 no .
H52 H56 2.2871 no .
H53 H54 2.2872 no .
H53 H55 2.2702 no .
H53 H56 2.7717 no .
N1 H14 3.3905 no 4_564
N4 H2 3.5782 no 4_565
C2 H14 3.2556 no 4_564
C2 H15 3.2520 no 4_564
C2 H54 2.9573 no 4_564
C2 H55 3.5640 no 4_564
C3 H14 3.4211 no 4_564
C3 H15 3.0947 no 4_564
C3 H23 3.5822 no 4_564
C3 H54 3.2932 no 4_564
C5 H14 3.4297 no 4_564
C5 H25 3.5476 no 1_554
C5 H26 3.2584 no 1_554
C5 H30 3.4731 no 4_554
C5 H45 3.3699 no 4_554
C5 H46 3.5074 no 4_554
C6 H24 3.4980 no 4_554
C6 H50 3.4906 no 3_666
C7 H27 3.2762 no 3_566
C7 H28 3.3957 no 3_566
C8 H27 3.1961 no 3_566
C8 H33 3.5511 no 3_566
C9 H19 3.0898 no 4_564
C9 H27 2.9698 no 3_566
C9 H35 3.3517 no 2_555
C9 H36 3.4373 no 2_555
C9 H41 3.4264 no 3_566
C10 H19 2.7866 no 4_564
C10 H34 3.4519 no 4_565
C10 H41 3.2627 no 3_566
C11 H19 3.2900 no 4_564
C11 H21 3.2048 no 4_564
C11 H34 3.0265 no 4_565
C12 H21 3.1524 no 4_564
C13 H21 3.5570 no 4_564
C13 H33 3.4275 no 3_566
C16 H2 3.5332 no 4_565
C16 H32 3.5908 no 3_566
C16 H33 3.2873 no 3_566
C16 H36 3.1236 no 3_566
C16 H40 3.1459 no 4_555
C17 H2 3.2596 no 4_565
C17 H40 3.2951 no 4_555
C18 H42 3.4786 no 3_667
C18 H43 3.4564 no 3_667
C19 H2 3.4579 no 4_565
C19 H42 3.5875 no 3_667
C19 H43 3.1845 no 3_667
C19 H47 3.0973 no 4_565
C19 H56 3.0976 no 4_565
C20 H4 3.5934 no 1_556
C20 H43 3.5574 no 3_667
C20 H52 3.3102 no 3_667
C21 H10 3.5578 no 3_566
C21 H11 3.3893 no 3_566
C22 H6 3.4857 no 4_555
C22 H38 3.4849 no 4_555
C23 H18 2.8678 no 3_566
C24 H12 3.0355 no 2_545
C24 H14 3.2857 no 4_564
C24 H18 2.9610 no 3_566
C24 H40 3.2552 no 2_555
C25 H29 3.5471 no 4_554
C26 H36 3.0746 no 2_545
C27 H20 3.3948 no 3_667
C27 H22 3.1147 no 3_667
C27 H25 3.4180 no 3_667
C28 H5 2.9226 no 4_555
C28 H7 3.4762 no 4_555
C28 H51 3.4732 no 2_646
C29 H23 3.4480 no 4_564
C30 H7 3.1269 no 3_666
C30 H23 3.3604 no 4_564
C30 H45 3.4319 no 2_656
C31 H25 3.1032 no 3_667
C32 H1 2.8206 no 4_565
C32 H22 3.3710 no 4_564
H1 C32 2.8206 no 4_564
H1 H14 3.5238 no 4_564
H1 H15 3.1882 no 4_564
H1 H23 3.5701 no 4_564
H1 H54 2.2739 no 4_564
H1 H55 2.6602 no 4_564
H1 H56 3.1237 no 4_564
H2 N4 3.5782 no 4_564
H2 C16 3.5332 no 4_564
H2 C17 3.2596 no 4_564
H2 C19 3.4579 no 4_564
H2 H15 2.8696 no 4_564
H2 H19 3.3636 no 4_564
H2 H21 3.1120 no 4_564
H2 H23 2.9645 no 4_564
H2 H54 3.0040 no 4_564
H3 H24 3.2544 no 4_554
H3 H46 3.2964 no 4_554
H4 C20 3.5934 no 1_554
H4 H14 3.2894 no 4_564
H4 H25 3.2218 no 1_554
H4 H26 3.0777 no 1_554
H4 H49 3.1417 no 3_666
H4 H51 3.4367 no 3_666
H5 C28 2.9226 no 4_554
H5 H25 3.2184 no 1_554
H5 H26 3.2123 no 1_554
H5 H30 3.2883 no 4_554
H5 H44 3.1328 no 4_554
H5 H45 2.4655 no 4_554
H5 H46 2.7166 no 4_554
H5 H49 3.5456 no 3_666
H5 H51 3.0989 no 3_666
H6 C22 3.4857 no 4_554
H6 H14 2.7927 no 4_564
H6 H26 2.9402 no 1_554
H6 H29 3.3994 no 4_554
H6 H30 2.7964 no 4_554
H7 C28 3.4762 no 4_554
H7 C30 3.1269 no 3_666
H7 H24 3.3327 no 4_554
H7 H45 2.7781 no 4_554
H7 H46 3.3353 no 4_554
H7 H49 3.2004 no 3_666
H7 H50 2.7917 no 3_666
H7 H51 2.8748 no 3_666
H7 H55 3.3037 no 2_646
H8 H49 3.4363 no 3_666
H8 H50 3.3207 no 3_666
H8 H55 3.5488 no 2_646
H9 H24 2.9846 no 4_554
H9 H25 3.5878 no 4_554
H9 H52 3.5976 no 2_646
H9 H55 3.4710 no 2_646
H10 C21 3.5578 no 3_566
H10 H27 3.0460 no 3_566
H10 H28 3.1623 no 3_566
H10 H39 3.0322 no 2_555
H10 H40 3.5893 no 2_555
H11 C21 3.3893 no 3_566
H11 H11 3.2217 no 3_566
H11 H27 3.0781 no 3_566
H11 H28 2.8634 no 3_566
H11 H32 3.1083 no 3_566
H11 H33 3.5757 no 3_566
H12 C24 3.0355 no 2_555
H12 H18 3.3657 no 4_564
H12 H19 3.2823 no 4_564
H12 H27 2.7924 no 3_566
H12 H33 3.5254 no 2_555
H12 H35 2.4795 no 2_555
H12 H36 2.7575 no 2_555
H12 H39 3.5456 no 2_555
H12 H41 3.5253 no 3_566
H13 H13 3.1901 no 3_576
H13 H19 2.8186 no 4_564
H13 H34 3.2315 no 4_565
H13 H35 3.5834 no 2_555
H13 H36 3.1306 no 2_555
H13 H36 3.5410 no 4_565
H13 H41 3.4119 no 1_565
H13 H41 3.2326 no 3_566
H14 N1 3.3905 no 4_565
H14 C2 3.2556 no 4_565
H14 C3 3.4211 no 4_565
H14 C5 3.4297 no 4_565
H14 C24 3.2857 no 4_565
H14 H1 3.5238 no 4_565
H14 H4 3.2894 no 4_565
H14 H6 2.7927 no 4_565
H14 H19 3.5965 no 4_564
H14 H21 3.4489 no 4_564
H14 H34 2.4327 no 4_565
H14 H35 3.4163 no 4_565
H15 C2 3.2520 no 4_565
H15 C3 3.0947 no 4_565
H15 H1 3.1882 no 4_565
H15 H2 2.8696 no 4_565
H15 H21 3.3663 no 4_564
H17 H32 3.3381 no 3_566
H17 H33 3.5990 no 3_566
H18 C23 2.8678 no 3_566
H18 C24 2.9610 no 3_566
H18 H12 3.3657 no 4_565
H18 H32 2.7335 no 3_566
H18 H33 2.4098 no 3_566
H18 H35 3.4096 no 3_566
H18 H36 2.3287 no 3_566
H18 H40 2.8767 no 4_555
H19 C9 3.0898 no 4_565
H19 C10 2.7866 no 4_565
H19 C11 3.2900 no 4_565
H19 H2 3.3636 no 4_565
H19 H12 3.2823 no 4_565
H19 H13 2.8186 no 4_565
H19 H14 3.5965 no 4_565
H19 H36 3.4259 no 3_566
H19 H40 3.1845 no 4_555
H20 C27 3.3948 no 3_667
H20 H20 3.3723 no 3_667
H20 H42 2.7692 no 3_667
H20 H43 3.1509 no 3_667
H20 H53 3.5411 no 3_667
H21 C11 3.2048 no 4_565
H21 C12 3.1524 no 4_565
H21 C13 3.5570 no 4_565
H21 H2 3.1120 no 4_565
H21 H14 3.4489 no 4_565
H21 H15 3.3663 no 4_565
H21 H47 3.0275 no 4_565
H21 H56 3.0778 no 4_565
H22 C27 3.1147 no 3_667
H22 C32 3.3710 no 4_565
H22 H42 3.0628 no 3_667
H22 H43 2.3631 no 3_667
H22 H45 3.3435 no 3_667
H22 H47 3.0611 no 4_565
H22 H51 3.3826 no 4_565
H22 H56 2.4339 no 4_565
H23 C3 3.5822 no 4_565
H23 C29 3.4480 no 4_565
H23 C30 3.3604 no 4_565
H23 H1 3.5701 no 4_565
H23 H2 2.9645 no 4_565
H23 H47 2.6893 no 4_565
H23 H50 2.9206 no 4_565
H23 H51 3.3032 no 4_565
H23 H56 3.3456 no 4_565
H24 C6 3.4980 no 4_555
H24 H3 3.2544 no 4_555
H24 H7 3.3327 no 4_555
H24 H9 2.9846 no 4_555
H24 H37 3.1623 no 4_555
H24 H52 3.4414 no 3_667
H25 C5 3.5476 no 1_556
H25 C27 3.4180 no 3_667
H25 C31 3.1032 no 3_667
H25 H4 3.2218 no 1_556
H25 H5 3.2184 no 1_556
H25 H9 3.5878 no 4_555
H25 H42 3.3659 no 3_667
H25 H43 2.8454 no 3_667
H25 H51 3.5487 no 3_667
H25 H52 2.4333 no 3_667
H25 H53 3.0498 no 3_667
H26 C5 3.2584 no 1_556
H26 H4 3.0777 no 1_556
H26 H5 3.2123 no 1_556
H26 H6 2.9402 no 1_556
H26 H30 3.4357 no 4_555
H26 H37 3.4572 no 4_555
H27 C7 3.2762 no 3_566
H27 C8 3.1961 no 3_566
H27 C9 2.9698 no 3_566
H27 H10 3.0460 no 3_566
H27 H11 3.0781 no 3_566
H27 H12 2.7924 no 3_566
H28 C7 3.3957 no 3_566
H28 H10 3.1623 no 3_566
H28 H11 2.8634 no 3_566
H28 H32 3.0062 no 3_566
H29 C25 3.5471 no 4_555
H29 H6 3.3994 no 4_555
H29 H38 2.7268 no 4_555
H29 H40 3.3097 no 4_555
H30 C5 3.4731 no 4_555
H30 H5 3.2883 no 4_555
H30 H6 2.7964 no 4_555
H30 H26 3.4357 no 4_554
H30 H38 3.4093 no 4_555
H32 C16 3.5908 no 3_566
H32 H11 3.1083 no 3_566
H32 H17 3.3381 no 3_566
H32 H18 2.7335 no 3_566
H32 H28 3.0062 no 3_566
H32 H40 3.4339 no 2_555
H33 C8 3.5511 no 3_566
H33 C13 3.4275 no 3_566
H33 C16 3.2873 no 3_566
H33 H11 3.5757 no 3_566
H33 H12 3.5254 no 2_545
H33 H17 3.5990 no 3_566
H33 H18 2.4098 no 3_566
H34 C10 3.4519 no 4_564
H34 C11 3.0265 no 4_564
H34 H13 3.2315 no 4_564
H34 H14 2.4327 no 4_564
H34 H39 3.2890 no 2_555
H34 H40 3.3218 no 2_555
H35 C9 3.3517 no 2_545
H35 H12 2.4795 no 2_545
H35 H13 3.5834 no 2_545
H35 H14 3.4163 no 4_564
H35 H18 3.4096 no 3_566
H36 C9 3.4373 no 2_545
H36 C16 3.1236 no 3_566
H36 C26 3.0746 no 2_555
H36 H12 2.7575 no 2_545
H36 H13 3.1306 no 2_545
H36 H13 3.5410 no 4_564
H36 H18 2.3287 no 3_566
H36 H19 3.4259 no 3_566
H36 H39 3.1707 no 2_555
H36 H40 2.4663 no 2_555
H36 H41 3.1197 no 2_555
H37 H24 3.1623 no 4_554
H37 H26 3.4572 no 4_554
H38 C22 3.4849 no 4_554
H38 H29 2.7268 no 4_554
H38 H30 3.4093 no 4_554
H39 H10 3.0322 no 2_545
H39 H12 3.5456 no 2_545
H39 H34 3.2890 no 2_545
H39 H36 3.1707 no 2_545
H40 C16 3.1459 no 4_554
H40 C17 3.2951 no 4_554
H40 C24 3.2552 no 2_545
H40 H10 3.5893 no 2_545
H40 H18 2.8767 no 4_554
H40 H19 3.1845 no 4_554
H40 H29 3.3097 no 4_554
H40 H32 3.4339 no 2_545
H40 H34 3.3218 no 2_545
H40 H36 2.4663 no 2_545
H41 C9 3.4264 no 3_566
H41 C10 3.2627 no 3_566
H41 H12 3.5253 no 3_566
H41 H13 3.4119 no 1_545
H41 H13 3.2326 no 3_566
H41 H36 3.1197 no 2_545
H42 C18 3.4786 no 3_667
H42 C19 3.5875 no 3_667
H42 H20 2.7692 no 3_667
H42 H22 3.0628 no 3_667
H42 H25 3.3659 no 3_667
H42 H42 3.5245 no 3_667
H42 H53 3.1434 no 3_667
H43 C18 3.4564 no 3_667
H43 C19 3.1845 no 3_667
H43 C20 3.5574 no 3_667
H43 H20 3.1509 no 3_667
H43 H22 2.3631 no 3_667
H43 H25 2.8454 no 3_667
H43 H56 3.4020 no 2_646
H44 H5 3.1328 no 4_555
H45 C5 3.3699 no 4_555
H45 C30 3.4319 no 2_646
H45 H5 2.4655 no 4_555
H45 H7 2.7781 no 4_555
H45 H22 3.3435 no 3_667
H45 H50 3.5925 no 2_646
H45 H51 2.5398 no 2_646
H45 H52 3.3363 no 2_646
H46 C5 3.5074 no 4_555
H46 H3 3.2964 no 4_555
H46 H5 2.7166 no 4_555
H46 H7 3.3353 no 4_555
H47 C19 3.0973 no 4_564
H47 H21 3.0275 no 4_564
H47 H22 3.0611 no 4_564
H47 H23 2.6893 no 4_564
H49 H4 3.1417 no 3_666
H49 H5 3.5456 no 3_666
H49 H7 3.2004 no 3_666
H49 H8 3.4363 no 3_666
H49 H55 3.2915 no 2_646
H50 C6 3.4906 no 3_666
H50 H7 2.7917 no 3_666
H50 H8 3.3207 no 3_666
H50 H23 2.9206 no 4_564
H50 H45 3.5925 no 2_656
H50 H54 3.5783 no 4_564
H50 H55 3.0257 no 4_564
H51 C28 3.4732 no 2_656
H51 H4 3.4367 no 3_666
H51 H5 3.0989 no 3_666
H51 H7 2.8748 no 3_666
H51 H22 3.3826 no 4_564
H51 H23 3.3032 no 4_564
H51 H25 3.5487 no 3_667
H51 H45 2.5398 no 2_656
H52 C20 3.3102 no 3_667
H52 H9 3.5976 no 2_656
H52 H24 3.4414 no 3_667
H52 H25 2.4333 no 3_667
H52 H45 3.3363 no 2_656
H53 H20 3.5411 no 3_667
H53 H25 3.0498 no 3_667
H53 H42 3.1434 no 3_667
H54 C2 2.9573 no 4_565
H54 C3 3.2932 no 4_565
H54 H1 2.2739 no 4_565
H54 H2 3.0040 no 4_565
H54 H50 3.5783 no 4_565
H55 C2 3.5640 no 4_565
H55 H1 2.6602 no 4_565
H55 H7 3.3037 no 2_656
H55 H8 3.5488 no 2_656
H55 H9 3.4710 no 2_656
H55 H49 3.2915 no 2_656
H55 H50 3.0257 no 4_565
H56 C19 3.0976 no 4_564
H56 H1 3.1237 no 4_565
H56 H21 3.0778 no 4_564
H56 H22 2.4339 no 4_564
H56 H23 3.3456 no 4_564
H56 H43 3.4020 no 2_656

loop_
_geom_torsion_atom_site_label_1
_geom_torsion_atom_site_label_2
_geom_torsion_atom_site_label_3
_geom_torsion_atom_site_label_4
_geom_torsion
_geom_torsion_publ_flag
C1 N1 C2 C3 -0.2(4) no
C2 N1 C1 N2 -0.4(3) no
C2 N1 C1 B1 175.3(3) no
C1 N1 C4 C5 118.2(3) no
C1 N1 C4 C6 -117.9(3) no
C4 N1 C1 N2 179.3(3) no
C4 N1 C1 B1 -5.0(5) no
C2 N1 C4 C5 -62.1(4) no
C2 N1 C4 C6 61.8(4) no
C4 N1 C2 C3 -179.9(3) no
C1 N2 C3 C2 -1.0(3) no
C3 N2 C1 N1 0.8(3) no
C3 N2 C1 B1 -175.3(3) no
C1 N2 C7 C8 146.1(3) no
C7 N2 C1 N1 -179.7(3) no
C7 N2 C1 B1 4.2(5) no
C3 N2 C7 C8 -34.4(4) no
C7 N2 C3 C2 179.5(3) no
C14 N3 C15 N4 -176.5(3) no
C14 N3 C15 B2 4.4(6) no
C15 N3 C14 C13 -113.9(4) no
C14 N3 C16 C17 177.1(3) no
C16 N3 C14 C13 69.7(4) no
C15 N3 C16 C17 0.2(4) no
C16 N3 C15 N4 0.0(4) no
C16 N3 C15 B2 -179.0(3) no
C15 N4 C17 C16 0.3(4) no
C17 N4 C15 N3 -0.2(4) no
C17 N4 C15 B2 178.9(3) no
C15 N4 C18 C19 117.3(4) no
C15 N4 C18 C20 -118.4(4) no
C18 N4 C15 N3 178.1(3) no
C18 N4 C15 B2 -2.8(5) no
C17 N4 C18 C19 -64.5(4) no
C17 N4 C18 C20 59.8(4) no
C18 N4 C17 C16 -178.2(3) no
N1 C1 B1 C21 116.1(4) no
N1 C1 B1 C23 -123.7(4) no
N1 C1 B1 C25 -5.5(5) no
N2 C1 B1 C21 -69.0(4) no
N2 C1 B1 C23 51.2(4) no
N2 C1 B1 C25 169.5(3) no
N1 C2 C3 N2 0.7(4) no
N2 C7 C8 C9 121.1(3) no
N2 C7 C8 C13 -59.9(4) no
C7 C8 C9 C10 178.3(3) no
C7 C8 C13 C12 -179.7(3) no
C7 C8 C13 C14 0.7(5) no
C9 C8 C13 C12 -0.7(5) no
C9 C8 C13 C14 179.7(3) no
C13 C8 C9 C10 -0.7(6) no
C8 C9 C10 C11 2.0(6) no
C9 C10 C11 C12 -1.9(6) no
C10 C11 C12 C13 0.5(6) no
C11 C12 C13 C8 0.8(6) no
C11 C12 C13 C14 -179.6(4) no
C8 C13 C14 N3 -157.2(3) no
C12 C13 C14 N3 23.2(5) no
N3 C15 B2 C27 -118.9(4) no
N3 C15 B2 C29 1.7(5) no
N3 C15 B2 C31 122.2(4) no
N4 C15 B2 C27 62.3(4) no
N4 C15 B2 C29 -177.1(3) no
N4 C15 B2 C31 -56.6(4) no
N3 C16 C17 N4 -0.3(4) no
C22 C21 B1 C1 -63.8(4) no
C22 C21 B1 C23 178.6(3) no
C22 C21 B1 C25 60.4(4) no
C24 C23 B1 C1 54.1(4) no
C24 C23 B1 C21 172.9(3) no
C24 C23 B1 C25 -68.0(4) no
C26 C25 B1 C1 -174.3(4) no
C26 C25 B1 C21 64.1(4) no
C26 C25 B1 C23 -56.3(5) no
C28 C27 B2 C15 56.7(4) no
C28 C27 B2 C29 -66.2(4) no
C28 C27 B2 C31 174.3(3) no
C30 C29 B2 C15 176.3(3) no
C30 C29 B2 C27 -63.8(4) no
C30 C29 B2 C31 56.3(4) no
C32 C31 B2 C15 -57.0(5) no
C32 C31 B2 C27 -174.5(4) no
C32 C31 B2 C29 66.0(5) no
